data_4339599
loop_
_publ_author_name
'Lee, Chien-Ming'
'Chiou, Tzung-Wen'
'Chen, Hsin-Hung'
'Chiang, Chao-Yi'
'Kuo, Ting-Shen'
'Liaw, Wen-Feng'

_publ_section_title
;
 Mononuclear Ni(II)-thiolate complexes with pendant thiol and dinuclear
 Ni(III/II)-thiolate complexes with Ni...Ni interaction regulated by the
 oxidation levels of nickels and the coordinated ligands.
;
_journal_issue 21
_journal_name_full 'Inorganic chemistry'
_journal_page_first 8913
_journal_page_last 8923
_journal_paper_doi 10.1021/ic700719h
_journal_volume 46
_journal_year 2007
_chemical_formula_sum 'C58 H81.5 Cl Ni2 O0.5 P2 S6 Si6'
_chemical_formula_weight 1362.44
_chemical_name_systematic
; 
 ? 
;
_space_group_IT_number 14
_symmetry_cell_setting monoclinic
_symmetry_space_group_name_Hall '-P 2ybc'
_symmetry_space_group_name_H-M 'P 1 21/c 1'
_atom_sites_solution_hydrogens geom
_atom_sites_solution_primary direct
_atom_sites_solution_secondary difmap
_audit_creation_method SHELXL-97
_cell_angle_alpha 90.00
_cell_angle_beta 112.0438(6)
_cell_angle_gamma 90.00
_cell_formula_units_Z 4
_cell_length_a 25.5806(3)
_cell_length_b 15.2565(2)
_cell_length_c 20.6943(2)
_cell_measurement_reflns_used all
_cell_measurement_temperature 150(2)
_cell_measurement_theta_max 27.50
_cell_measurement_theta_min 1.00
_cell_volume 7485.97(15)
_computing_cell_refinement DENZO-SMN
_computing_data_collection 'NONIUS COLLECT'
_computing_data_reduction DENZO-SMN
_computing_molecular_graphics SHELXTL
_computing_publication_material SHELXTL
_computing_structure_refinement 'SHELXL-97 (Sheldrick, 1997)'
_computing_structure_solution 'SHELXS-97 (Sheldrick, 1990)'
_diffrn_ambient_temperature 150(2)
_diffrn_measured_fraction_theta_full 0.998
_diffrn_measured_fraction_theta_max 0.998
_diffrn_measurement_device_type 'NONIUS KappaCCD'
_diffrn_measurement_method '\w scans'
_diffrn_radiation_monochromator graphite
_diffrn_radiation_source 'fine-focus sealed tube'
_diffrn_radiation_type MoK\a
_diffrn_radiation_wavelength 0.71073
_diffrn_reflns_av_R_equivalents 0.0792
_diffrn_reflns_av_sigmaI/netI 0.0651
_diffrn_reflns_limit_h_max 33
_diffrn_reflns_limit_h_min -30
_diffrn_reflns_limit_k_max 19
_diffrn_reflns_limit_k_min -19
_diffrn_reflns_limit_l_max 25
_diffrn_reflns_limit_l_min -26
_diffrn_reflns_number 78800
_diffrn_reflns_theta_full 27.50
_diffrn_reflns_theta_max 27.50
_diffrn_reflns_theta_min 1.59
_exptl_absorpt_coefficient_mu 0.878
_exptl_absorpt_correction_T_max 0.8304
_exptl_absorpt_correction_T_min 0.8004
_exptl_absorpt_correction_type multi-scan
_exptl_crystal_colour dark-blue
_exptl_crystal_density_diffrn 1.209
_exptl_crystal_density_method 'not measured'
_exptl_crystal_description block
_exptl_crystal_F_000 2866
_exptl_crystal_size_max 0.25
_exptl_crystal_size_mid 0.25
_exptl_crystal_size_min 0.22
_refine_diff_density_max 2.189
_refine_diff_density_min -0.986
_refine_diff_density_rms 0.177
_refine_ls_extinction_method none
_refine_ls_goodness_of_fit_ref 1.036
_refine_ls_hydrogen_treatment constr
_refine_ls_matrix_type full
_refine_ls_number_parameters 701
_refine_ls_number_reflns 17161
_refine_ls_number_restraints 15
_refine_ls_restrained_S_all 1.040
_refine_ls_R_factor_all 0.1076
_refine_ls_R_factor_gt 0.0651
_refine_ls_shift/su_max 0.013
_refine_ls_shift/su_mean 0.000
_refine_ls_structure_factor_coef Fsqd
_refine_ls_weighting_details 'calc w=1/[\s^2^(Fo^2^)+(0.1314P)^2^+7.3014P] where P=(Fo^2^+2Fc^2^)/3'
_refine_ls_weighting_scheme calc
_refine_ls_wR_factor_gt 0.1923
_refine_ls_wR_factor_ref 0.2234
_reflns_number_gt 11030
_reflns_number_total 17161
_reflns_threshold_expression >2sigma(I)
_cod_data_source_file ic700719h-file007.cif
_cod_data_source_block ic10960
_cod_depositor_comments
;
The following automatic conversions were performed:

'_symmetry_cell_setting' value 'Monoclinic' changed to 'monoclinic'
according to
/usr/data/users/saulius/automatic-downloads/retrospective/ACS/lib/dictionaries/cif_core.dic
dictionary named 'cif_core.dic' version 2.4.2 from 2011-04-26.

Automatic conversion script
Id: cif_fix_values 2281 2013-09-26 08:29:07Z andrius 
;
_cod_original_sg_symbol_H-M P2(1)/c
_cod_original_formula_sum 'C58 H81.50 Cl Ni2 O0.50 P2 S6 Si6'
_cod_database_code 4339599

loop_
_symmetry_equiv_pos_as_xyz
'x, y, z'
'-x, y+1/2, -z+1/2'
'-x, -y, -z'
'x, -y-1/2, z-1/2'

loop_
_atom_site_label
_atom_site_type_symbol
_atom_site_fract_x
_atom_site_fract_y
_atom_site_fract_z
_atom_site_U_iso_or_equiv
_atom_site_adp_type
_atom_site_occupancy
_atom_site_symmetry_multiplicity
_atom_site_calc_flag
_atom_site_refinement_flags
_atom_site_disorder_assembly
_atom_site_disorder_group
Ni1 Ni 0.31122(2) 0.50889(3) 0.27881(3) 0.02815(15) Uani 1 1 d . . .
Ni2 Ni 0.21166(2) 0.50510(3) 0.17972(3) 0.02939(15) Uani 1 1 d . . .
S1 S 0.25205(5) 0.39346(7) 0.25538(5) 0.0328(3) Uani 1 1 d . . .
S2 S 0.11939(5) 0.49029(8) 0.16170(7) 0.0436(3) Uani 1 1 d . . .
S3 S 0.22721(5) 0.60220(7) 0.11057(5) 0.0349(3) Uani 1 1 d . . .
S4 S 0.23623(4) 0.59455(7) 0.27237(5) 0.0298(2) Uani 1 1 d . . .
S5 S 0.35793(5) 0.46271(8) 0.21437(6) 0.0359(3) Uani 1 1 d . . .
S6 S 0.35582(5) 0.48738(7) 0.39533(5) 0.0378(3) Uani 1 1 d . . .
P1 P 0.19920(5) 0.41207(8) 0.09874(6) 0.0344(3) Uani 1 1 d . . .
P2 P 0.35753(5) 0.62762(7) 0.29145(5) 0.0282(2) Uani 1 1 d . . .
Si1 Si 0.33846(6) 0.21318(9) 0.33206(7) 0.0482(4) Uani 1 1 d . . .
Si2 Si -0.01402(6) 0.41784(12) 0.11832(8) 0.0541(4) Uani 1 1 d . . .
Si3 Si 0.26288(6) 0.71082(9) -0.00545(6) 0.0395(3) Uani 1 1 d . . .
Si4 Si 0.13315(6) 0.75973(10) 0.20904(7) 0.0473(4) Uani 1 1 d . . .
Si5 Si 0.43013(7) 0.44336(10) 0.10927(7) 0.0475(4) Uani 1 1 d . . .
Si6 Si 0.41761(6) 0.51854(9) 0.57020(6) 0.0425(3) Uani 1 1 d . . .
C1 C 0.2527(2) 0.3288(3) 0.1321(2) 0.0382(10) Uani 1 1 d . . .
C2 C 0.27317(19) 0.3159(3) 0.2047(2) 0.0363(10) Uani 1 1 d . . .
C3 C 0.3092(2) 0.2457(3) 0.2361(2) 0.0433(12) Uani 1 1 d . . .
C4 C 0.3261(2) 0.1934(4) 0.1914(3) 0.0550(14) Uani 1 1 d . . .
H4A H 0.3506 0.1452 0.2105 0.066 Uiso 1 1 calc R . .
C5 C 0.3083(3) 0.2096(4) 0.1204(3) 0.0614(16) Uani 1 1 d . . .
H5A H 0.3223 0.1745 0.0925 0.074 Uiso 1 1 calc R . .
C6 C 0.2709(2) 0.2754(3) 0.0900(3) 0.0499(13) Uani 1 1 d . . .
H6A H 0.2575 0.2847 0.0411 0.060 Uiso 1 1 calc R . .
C7 C 0.2947(3) 0.2464(4) 0.3817(3) 0.0619(16) Uani 1 1 d . . .
H7A H 0.3066 0.2137 0.4256 0.093 Uiso 1 1 calc R . .
H7B H 0.2550 0.2338 0.3541 0.093 Uiso 1 1 calc R . .
H7C H 0.2994 0.3094 0.3916 0.093 Uiso 1 1 calc R . .
C8 C 0.4106(2) 0.2598(4) 0.3723(3) 0.0621(16) Uani 1 1 d . . .
H8A H 0.4293 0.2357 0.4193 0.093 Uiso 1 1 calc R . .
H8B H 0.4081 0.3237 0.3751 0.093 Uiso 1 1 calc R . .
H8C H 0.4324 0.2447 0.3438 0.093 Uiso 1 1 calc R . .
C9 C 0.3441(4) 0.0901(4) 0.3340(3) 0.086(2) Uani 1 1 d . . .
H9A H 0.3674 0.0708 0.3812 0.129 Uiso 1 1 calc R . .
H9B H 0.3614 0.0710 0.3014 0.129 Uiso 1 1 calc R . .
H9C H 0.3063 0.0645 0.3203 0.129 Uiso 1 1 calc R . .
C10 C 0.1323(2) 0.3586(3) 0.0800(2) 0.0400(11) Uani 1 1 d . . .
C11 C 0.0963(2) 0.3973(3) 0.1077(2) 0.0397(11) Uani 1 1 d . . .
C12 C 0.0415(2) 0.3633(3) 0.0921(2) 0.0476(13) Uani 1 1 d . . .
C13 C 0.0277(2) 0.2882(4) 0.0496(3) 0.0579(15) Uani 1 1 d . . .
H13A H -0.0087 0.2634 0.0385 0.070 Uiso 1 1 calc R . .
C14 C 0.0632(3) 0.2489(4) 0.0233(3) 0.0606(16) Uani 1 1 d . . .
H14A H 0.0514 0.1980 -0.0047 0.073 Uiso 1 1 calc R . .
C15 C 0.1165(2) 0.2829(3) 0.0374(3) 0.0530(14) Uani 1 1 d . . .
H15A H 0.1416 0.2564 0.0190 0.064 Uiso 1 1 calc R . .
C16 C 0.0097(3) 0.4329(6) 0.2143(3) 0.081(2) Uani 1 1 d . . .
H16A H -0.0171 0.4706 0.2248 0.121 Uiso 1 1 calc R . .
H16B H 0.0471 0.4603 0.2320 0.121 Uiso 1 1 calc R . .
H16C H 0.0116 0.3757 0.2367 0.121 Uiso 1 1 calc R . .
C17 C -0.0333(3) 0.5262(5) 0.0741(4) 0.090(2) Uani 1 1 d . . .
H17A H -0.0663 0.5497 0.0815 0.135 Uiso 1 1 calc R . .
H17B H -0.0423 0.5190 0.0240 0.135 Uiso 1 1 calc R . .
H17C H -0.0016 0.5668 0.0935 0.135 Uiso 1 1 calc R . .
C18 C -0.0782(3) 0.3466(6) 0.0897(4) 0.093(3) Uani 1 1 d . . .
H18A H -0.1041 0.3670 0.1114 0.140 Uiso 1 1 calc R . .
H18B H -0.0671 0.2859 0.1038 0.140 Uiso 1 1 calc R . .
H18C H -0.0970 0.3495 0.0388 0.140 Uiso 1 1 calc R . .
C19 C 0.2035(2) 0.4616(3) 0.0221(2) 0.0379(10) Uani 1 1 d . . .
C20 C 0.22061(19) 0.5490(3) 0.0321(2) 0.0349(10) Uani 1 1 d . . .
C21 C 0.23248(19) 0.5959(3) -0.0197(2) 0.0368(10) Uani 1 1 d . . .
C22 C 0.2227(2) 0.5521(4) -0.0819(2) 0.0465(12) Uani 1 1 d . . .
H22A H 0.2302 0.5816 -0.1179 0.056 Uiso 1 1 calc R . .
C23 C 0.2022(2) 0.4664(4) -0.0936(2) 0.0521(14) Uani 1 1 d . . .
H23A H 0.1946 0.4399 -0.1378 0.063 Uiso 1 1 calc R . .
C24 C 0.1931(2) 0.4203(3) -0.0423(2) 0.0482(13) Uani 1 1 d . . .
H24A H 0.1800 0.3615 -0.0500 0.058 Uiso 1 1 calc R . .
C25 C 0.3320(2) 0.7096(4) 0.0688(2) 0.0458(12) Uani 1 1 d . . .
H25A H 0.3588 0.6738 0.0567 0.069 Uiso 1 1 calc R . .
H25B H 0.3273 0.6847 0.1100 0.069 Uiso 1 1 calc R . .
H25C H 0.3464 0.7696 0.0790 0.069 Uiso 1 1 calc R . .
C26 C 0.2746(2) 0.7442(4) -0.0857(3) 0.0577(15) Uani 1 1 d . . .
H26A H 0.2982 0.7005 -0.0963 0.086 Uiso 1 1 calc R . .
H26B H 0.2935 0.8013 -0.0780 0.086 Uiso 1 1 calc R . .
H26C H 0.2382 0.7484 -0.1248 0.086 Uiso 1 1 calc R . .
C27 C 0.2132(2) 0.7905(3) 0.0090(3) 0.0513(13) Uani 1 1 d . . .
H27A H 0.2082 0.7761 0.0525 0.077 Uiso 1 1 calc R . .
H27B H 0.1767 0.7874 -0.0300 0.077 Uiso 1 1 calc R . .
H27C H 0.2286 0.8499 0.0121 0.077 Uiso 1 1 calc R . .
C28 C 0.30784(18) 0.7155(3) 0.2528(2) 0.0298(9) Uani 1 1 d . . .
C29 C 0.25241(18) 0.7011(3) 0.24703(19) 0.0295(9) Uani 1 1 d . . .
C30 C 0.21124(19) 0.7660(3) 0.2239(2) 0.0362(10) Uani 1 1 d . . .
C31 C 0.2290(2) 0.8461(3) 0.2052(2) 0.0451(12) Uani 1 1 d . . .
H31A H 0.2022 0.8922 0.1888 0.054 Uiso 1 1 calc R . .
C32 C 0.2836(2) 0.8608(3) 0.2095(3) 0.0483(12) Uani 1 1 d . . .
H32A H 0.2937 0.9159 0.1961 0.058 Uiso 1 1 calc R . .
C33 C 0.3234(2) 0.7952(3) 0.2332(2) 0.0391(11) Uani 1 1 d . . .
H33A H 0.3610 0.8045 0.2362 0.047 Uiso 1 1 calc R . .
C34 C 0.1160(2) 0.6840(4) 0.2693(3) 0.0618(16) Uani 1 1 d . . .
H34A H 0.0770 0.6938 0.2652 0.093 Uiso 1 1 calc R . .
H34B H 0.1417 0.6953 0.3174 0.093 Uiso 1 1 calc R . .
H34C H 0.1203 0.6231 0.2569 0.093 Uiso 1 1 calc R . .
C35 C 0.0943(2) 0.7279(4) 0.1170(3) 0.0579(15) Uani 1 1 d . . .
H35A H 0.0539 0.7243 0.1079 0.087 Uiso 1 1 calc R . .
H35B H 0.1078 0.6708 0.1082 0.087 Uiso 1 1 calc R . .
H35C H 0.1007 0.7719 0.0862 0.087 Uiso 1 1 calc R . .
C36 C 0.1110(3) 0.8735(4) 0.2236(4) 0.078(2) Uani 1 1 d . . .
H36A H 0.0707 0.8735 0.2156 0.116 Uiso 1 1 calc R . .
H36B H 0.1179 0.9143 0.1912 0.116 Uiso 1 1 calc R . .
H36C H 0.1328 0.8917 0.2717 0.116 Uiso 1 1 calc R . .
C37 C 0.40910(18) 0.6224(3) 0.2519(2) 0.0327(9) Uani 1 1 d . . .
C38 C 0.40453(18) 0.5468(3) 0.2121(2) 0.0332(10) Uani 1 1 d . . .
C39 C 0.43811(19) 0.5373(3) 0.1715(2) 0.0366(10) Uani 1 1 d . . .
C40 C 0.4773(2) 0.6038(3) 0.1770(2) 0.0426(11) Uani 1 1 d . . .
H40A H 0.5002 0.5993 0.1501 0.051 Uiso 1 1 calc R . .
C41 C 0.4841(2) 0.6760(4) 0.2202(3) 0.0465(12) Uani 1 1 d . . .
H41A H 0.5121 0.7187 0.2240 0.056 Uiso 1 1 calc R . .
C42 C 0.4497(2) 0.6851(3) 0.2574(2) 0.0406(11) Uani 1 1 d . . .
H42A H 0.4538 0.7344 0.2870 0.049 Uiso 1 1 calc R . .
C43 C 0.4850(4) 0.4560(5) 0.0713(4) 0.098(3) Uani 1 1 d . . .
H43A H 0.5224 0.4505 0.1083 0.148 Uiso 1 1 calc R . .
H43B H 0.4813 0.5138 0.0494 0.148 Uiso 1 1 calc R . .
H43C H 0.4801 0.4103 0.0362 0.148 Uiso 1 1 calc R . .
C44 C 0.4410(3) 0.3354(4) 0.1552(3) 0.0603(15) Uani 1 1 d . . .
H44A H 0.4761 0.3371 0.1965 0.090 Uiso 1 1 calc R . .
H44B H 0.4434 0.2889 0.1237 0.090 Uiso 1 1 calc R . .
H44C H 0.4092 0.3236 0.1695 0.090 Uiso 1 1 calc R . .
C45 C 0.3590(3) 0.4473(4) 0.0385(3) 0.075(2) Uani 1 1 d . . .
H45A H 0.3563 0.4991 0.0093 0.113 Uiso 1 1 calc R . .
H45B H 0.3302 0.4507 0.0589 0.113 Uiso 1 1 calc R . .
H45C H 0.3531 0.3943 0.0098 0.113 Uiso 1 1 calc R . .
C46 C 0.39147(17) 0.6531(3) 0.3824(2) 0.0289(9) Uani 1 1 d . . .
C47 C 0.39103(17) 0.5866(3) 0.4284(2) 0.0304(9) Uani 1 1 d . . .
C48 C 0.41835(18) 0.6001(3) 0.5017(2) 0.0333(10) Uani 1 1 d . . .
C49 C 0.44359(19) 0.6806(3) 0.5234(2) 0.0378(10) Uani 1 1 d . . .
H49A H 0.4624 0.6906 0.5720 0.045 Uiso 1 1 calc R . .
C50 C 0.4429(2) 0.7485(3) 0.4771(2) 0.0397(11) Uani 1 1 d . . .
H50A H 0.4605 0.8031 0.4943 0.048 Uiso 1 1 calc R . .
C51 C 0.41606(19) 0.7344(3) 0.4060(2) 0.0362(10) Uani 1 1 d . . .
H51A H 0.4145 0.7797 0.3738 0.043 Uiso 1 1 calc R . .
C52 C 0.4630(3) 0.5640(4) 0.6570(3) 0.082(2) Uani 1 1 d . . .
H52A H 0.4615 0.5252 0.6940 0.122 Uiso 1 1 calc R . .
H52B H 0.4494 0.6224 0.6627 0.122 Uiso 1 1 calc R . .
H52C H 0.5020 0.5683 0.6597 0.122 Uiso 1 1 calc R . .
C53 C 0.4434(3) 0.4079(4) 0.5584(3) 0.0630(16) Uani 1 1 d . . .
H53A H 0.4533 0.3745 0.6018 0.094 Uiso 1 1 calc R . .
H53B H 0.4769 0.4140 0.5464 0.094 Uiso 1 1 calc R . .
H53C H 0.4138 0.3770 0.5208 0.094 Uiso 1 1 calc R . .
C54 C 0.3444(3) 0.5117(4) 0.5684(3) 0.0630(16) Uani 1 1 d . . .
H54A H 0.3440 0.4743 0.6067 0.094 Uiso 1 1 calc R . .
H54B H 0.3196 0.4866 0.5239 0.094 Uiso 1 1 calc R . .
H54C H 0.3312 0.5706 0.5737 0.094 Uiso 1 1 calc R . .
O1 O -0.1114(8) -0.3596(13) 0.2715(11) 0.217(9) Uiso 0.50 1 d PD A 1
C55 C -0.1726(9) -0.4065(13) 0.3303(11) 0.149(8) Uiso 0.50 1 d PD A 1
H55A H -0.2054 -0.3873 0.3403 0.223 Uiso 0.50 1 calc PR A 1
H55B H -0.1406 -0.4165 0.3742 0.223 Uiso 0.50 1 calc PR A 1
H55C H -0.1818 -0.4610 0.3033 0.223 Uiso 0.50 1 calc PR A 1
C56 C -0.1578(6) -0.3386(9) 0.2900(9) 0.091(4) Uiso 0.50 1 d PD A 1
H56A H -0.1910 -0.3272 0.2469 0.110 Uiso 0.50 1 calc PR A 1
H56B H -0.1491 -0.2838 0.3176 0.110 Uiso 0.50 1 calc PR A 1
C57 C -0.1092(8) -0.2843(11) 0.2313(10) 0.116(6) Uiso 0.50 1 d PD A 1
H57A H -0.0984 -0.2320 0.2618 0.139 Uiso 0.50 1 calc PR A 1
H57B H -0.1469 -0.2735 0.1947 0.139 Uiso 0.50 1 calc PR A 1
C58 C -0.0670(10) -0.2994(16) 0.1983(13) 0.182(11) Uiso 0.50 1 d PD A 1
H58A H -0.0648 -0.2473 0.1717 0.273 Uiso 0.50 1 calc PR A 1
H58B H -0.0786 -0.3500 0.1669 0.273 Uiso 0.50 1 calc PR A 1
H58C H -0.0299 -0.3109 0.2347 0.273 Uiso 0.50 1 calc PR A 1
C59 C -0.0223(8) 0.0284(14) 0.0047(12) 0.136(7) Uiso 0.50 1 d PD . 2
H59A H -0.0156 0.0902 -0.0045 0.164 Uiso 0.50 1 calc PR . 2
H59B H -0.0597 0.0110 -0.0297 0.164 Uiso 0.50 1 calc PR . 2
C60 C -0.0230(13) 0.0214(19) 0.0758(13) 0.195(13) Uiso 0.50 1 d PD B 2
H60A H -0.0319 -0.0398 0.0837 0.234 Uiso 0.50 1 calc PR B 2
H60B H 0.0152 0.0349 0.1101 0.234 Uiso 0.50 1 calc PR B 2
C61 C -0.0640(11) 0.0802(18) 0.0883(14) 0.177(11) Uiso 0.50 1 d PD B 2
H61A H -0.0685 0.0630 0.1316 0.266 Uiso 0.50 1 calc PR B 2
H61B H -0.1004 0.0758 0.0493 0.266 Uiso 0.50 1 calc PR B 2
H61C H -0.0503 0.1407 0.0924 0.266 Uiso 0.50 1 calc PR B 2
C62 C -0.1649(8) -0.1236(13) 0.1252(10) 0.196(12) Uiso 0.50 1 d PD . .
H62A H -0.1909 -0.1744 0.1112 0.235 Uiso 0.25 1 calc PR C 1
H62B H -0.1514 -0.1193 0.1766 0.235 Uiso 0.25 1 calc PR C 1
H62C H -0.1382 -0.0829 0.1589 0.235 Uiso 0.25 1 d PR C 2
H62D H -0.1981 -0.1306 0.1383 0.235 Uiso 0.25 1 d PR C 2
Cl1 Cl -0.2014(8) -0.0364(12) 0.0931(12) 0.241(9) Uiso 0.25 1 d PD D 1
Cl2 Cl -0.1091(5) -0.1469(8) 0.1047(7) 0.144(4) Uiso 0.25 1 d PD D 1
Cl1' Cl -0.1857(8) -0.0803(12) 0.0428(9) 0.217(8) Uiso 0.25 1 d PD D 2
Cl2' Cl -0.1335(14) -0.2218(15) 0.1291(15) 0.170(16) Uiso 0.25 1 d PD D 2

loop_
_atom_site_aniso_label
_atom_site_aniso_U_11
_atom_site_aniso_U_22
_atom_site_aniso_U_33
_atom_site_aniso_U_23
_atom_site_aniso_U_13
_atom_site_aniso_U_12
Ni1 0.0312(3) 0.0337(3) 0.0166(3) -0.0013(2) 0.0055(2) -0.0015(2)
Ni2 0.0315(3) 0.0349(3) 0.0178(3) -0.0005(2) 0.0047(2) -0.0028(2)
S1 0.0371(6) 0.0345(6) 0.0213(5) 0.0012(4) 0.0047(4) -0.0038(5)
S2 0.0337(6) 0.0538(7) 0.0392(7) -0.0080(5) 0.0089(5) -0.0069(5)
S3 0.0485(7) 0.0369(6) 0.0177(5) -0.0012(4) 0.0106(5) -0.0042(5)
S4 0.0316(6) 0.0375(6) 0.0183(5) -0.0012(4) 0.0072(4) -0.0010(4)
S5 0.0406(6) 0.0394(6) 0.0289(6) -0.0059(5) 0.0143(5) -0.0015(5)
S6 0.0470(7) 0.0375(6) 0.0192(5) 0.0019(4) 0.0013(5) -0.0051(5)
P1 0.0408(7) 0.0348(6) 0.0212(5) -0.0021(4) 0.0043(5) -0.0026(5)
P2 0.0310(6) 0.0350(6) 0.0171(5) -0.0010(4) 0.0073(4) -0.0013(5)
Si1 0.0545(9) 0.0452(8) 0.0353(7) 0.0066(6) 0.0057(6) 0.0082(7)
Si2 0.0378(8) 0.0773(11) 0.0387(8) 0.0142(7) 0.0048(6) -0.0097(7)
Si3 0.0424(7) 0.0501(8) 0.0223(6) 0.0085(5) 0.0080(5) -0.0028(6)
Si4 0.0393(8) 0.0624(9) 0.0368(7) -0.0040(6) 0.0105(6) 0.0117(7)
Si5 0.0637(9) 0.0518(8) 0.0314(7) -0.0033(6) 0.0228(7) 0.0132(7)
Si6 0.0560(9) 0.0447(7) 0.0202(6) 0.0038(5) 0.0068(6) 0.0010(6)
C1 0.045(3) 0.035(2) 0.029(2) -0.0003(18) 0.007(2) -0.002(2)
C2 0.043(3) 0.033(2) 0.027(2) -0.0018(18) 0.0059(19) -0.003(2)
C3 0.046(3) 0.035(2) 0.038(3) 0.001(2) 0.003(2) 0.001(2)
C4 0.065(4) 0.046(3) 0.045(3) 0.001(2) 0.011(3) 0.017(3)
C5 0.080(4) 0.054(3) 0.047(3) -0.006(3) 0.020(3) 0.014(3)
C6 0.070(4) 0.042(3) 0.032(3) -0.002(2) 0.013(2) 0.005(3)
C7 0.066(4) 0.068(4) 0.054(3) 0.028(3) 0.025(3) 0.011(3)
C8 0.048(3) 0.083(4) 0.045(3) -0.011(3) 0.005(3) 0.009(3)
C9 0.134(7) 0.047(3) 0.056(4) 0.014(3) 0.013(4) 0.013(4)
C10 0.039(3) 0.040(3) 0.028(2) 0.0003(19) -0.0024(19) -0.005(2)
C11 0.039(3) 0.044(3) 0.023(2) 0.0056(19) -0.0036(19) -0.007(2)
C12 0.046(3) 0.056(3) 0.029(2) 0.011(2) 0.001(2) -0.012(2)
C13 0.048(3) 0.062(4) 0.044(3) 0.006(3) -0.004(3) -0.024(3)
C14 0.058(4) 0.057(3) 0.050(3) -0.007(3) 0.000(3) -0.021(3)
C15 0.060(3) 0.046(3) 0.038(3) -0.001(2) 0.002(2) -0.004(3)
C16 0.063(4) 0.132(6) 0.049(4) 0.003(4) 0.024(3) -0.012(4)
C17 0.071(5) 0.108(6) 0.095(6) 0.047(5) 0.036(4) 0.031(4)
C18 0.054(4) 0.144(7) 0.082(5) -0.011(5) 0.025(4) -0.042(4)
C19 0.045(3) 0.043(3) 0.019(2) 0.0014(18) 0.0030(18) -0.001(2)
C20 0.038(2) 0.043(3) 0.0178(19) -0.0003(18) 0.0039(17) 0.006(2)
C21 0.043(3) 0.046(3) 0.017(2) 0.0022(18) 0.0057(18) 0.003(2)
C22 0.057(3) 0.060(3) 0.018(2) 0.003(2) 0.010(2) 0.009(3)
C23 0.073(4) 0.060(3) 0.017(2) -0.008(2) 0.010(2) 0.004(3)
C24 0.064(3) 0.048(3) 0.024(2) -0.009(2) 0.007(2) -0.003(3)
C25 0.044(3) 0.060(3) 0.027(2) 0.005(2) 0.006(2) -0.007(2)
C26 0.060(4) 0.080(4) 0.032(3) 0.017(3) 0.015(2) -0.006(3)
C27 0.053(3) 0.048(3) 0.048(3) 0.008(2) 0.012(2) -0.004(2)
C28 0.039(2) 0.031(2) 0.0163(18) -0.0001(16) 0.0063(17) 0.0004(18)
C29 0.036(2) 0.037(2) 0.0142(18) -0.0033(16) 0.0068(16) -0.0036(18)
C30 0.039(3) 0.044(3) 0.023(2) -0.0016(18) 0.0085(18) 0.006(2)
C31 0.050(3) 0.042(3) 0.036(3) 0.001(2) 0.008(2) 0.009(2)
C32 0.063(4) 0.039(3) 0.043(3) 0.004(2) 0.019(3) 0.003(2)
C33 0.043(3) 0.041(3) 0.030(2) 0.0004(19) 0.011(2) -0.001(2)
C34 0.042(3) 0.093(5) 0.051(3) -0.010(3) 0.019(3) 0.004(3)
C35 0.046(3) 0.076(4) 0.041(3) 0.001(3) 0.005(2) 0.009(3)
C36 0.067(4) 0.081(5) 0.088(5) -0.004(4) 0.033(4) 0.031(4)
C37 0.035(2) 0.046(2) 0.0180(19) 0.0002(17) 0.0105(17) -0.001(2)
C38 0.033(2) 0.040(2) 0.022(2) 0.0042(18) 0.0046(17) 0.0056(19)
C39 0.037(2) 0.050(3) 0.021(2) 0.0032(19) 0.0090(18) 0.009(2)
C40 0.040(3) 0.061(3) 0.030(2) 0.007(2) 0.018(2) 0.005(2)
C41 0.047(3) 0.058(3) 0.042(3) -0.004(2) 0.025(2) -0.010(2)
C42 0.043(3) 0.047(3) 0.034(2) -0.006(2) 0.018(2) -0.008(2)
C43 0.148(8) 0.084(5) 0.110(6) -0.017(4) 0.100(6) 0.006(5)
C44 0.075(4) 0.051(3) 0.052(3) -0.003(3) 0.022(3) 0.014(3)
C45 0.095(5) 0.074(4) 0.035(3) -0.017(3) -0.001(3) 0.018(4)
C46 0.028(2) 0.036(2) 0.0208(19) -0.0029(17) 0.0064(16) -0.0020(18)
C47 0.029(2) 0.036(2) 0.023(2) -0.0016(17) 0.0065(17) -0.0019(18)
C48 0.032(2) 0.043(2) 0.020(2) -0.0008(17) 0.0038(17) -0.0005(19)
C49 0.037(2) 0.050(3) 0.020(2) -0.0031(19) 0.0045(18) -0.004(2)
C50 0.042(3) 0.048(3) 0.027(2) -0.005(2) 0.011(2) -0.012(2)
C51 0.041(3) 0.043(3) 0.023(2) -0.0026(18) 0.0105(19) -0.007(2)
C52 0.120(6) 0.073(4) 0.023(3) 0.007(3) -0.007(3) -0.026(4)
C53 0.078(4) 0.059(4) 0.045(3) 0.011(3) 0.015(3) 0.021(3)
C54 0.082(5) 0.056(3) 0.064(4) 0.015(3) 0.042(4) 0.000(3)

loop_
_atom_type_symbol
_atom_type_description
_atom_type_scat_dispersion_real
_atom_type_scat_dispersion_imag
_atom_type_scat_source
C C 0.0033 0.0016 'International Tables Vol C Tables 4.2.6.8 and 6.1.1.4'
H H 0.0000 0.0000 'International Tables Vol C Tables 4.2.6.8 and 6.1.1.4'
O O 0.0106 0.0060 'International Tables Vol C Tables 4.2.6.8 and 6.1.1.4'
Si Si 0.0817 0.0704 'International Tables Vol C Tables 4.2.6.8 and 6.1.1.4'
P P 0.1023 0.0942 'International Tables Vol C Tables 4.2.6.8 and 6.1.1.4'
S S 0.1246 0.1234 'International Tables Vol C Tables 4.2.6.8 and 6.1.1.4'
Ni Ni 0.3393 1.1124 'International Tables Vol C Tables 4.2.6.8 and 6.1.1.4'
Cl Cl 0.1484 0.1585 'International Tables Vol C Tables 4.2.6.8 and 6.1.1.4'

loop_
_geom_angle_atom_site_label_1
_geom_angle_atom_site_label_2
_geom_angle_atom_site_label_3
_geom_angle
_geom_angle_site_symmetry_3
P2 Ni1 S5 86.76(5) .
P2 Ni1 S1 172.17(5) .
S5 Ni1 S1 95.31(5) .
P2 Ni1 S6 87.58(4) .
S5 Ni1 S6 115.09(5) .
S1 Ni1 S6 98.32(4) .
P2 Ni1 S4 86.37(4) .
S5 Ni1 S4 141.15(5) .
S1 Ni1 S4 87.30(4) .
S6 Ni1 S4 102.76(5) .
P2 Ni1 Ni2 116.82(4) .
S5 Ni1 Ni2 96.21(4) .
S1 Ni1 Ni2 55.49(3) .
S6 Ni1 Ni2 141.84(4) .
S4 Ni1 Ni2 54.16(3) .
P1 Ni2 S3 86.96(5) .
P1 Ni2 S4 172.23(5) .
S3 Ni2 S4 94.90(4) .
P1 Ni2 S2 87.99(5) .
S3 Ni2 S2 113.17(5) .
S4 Ni2 S2 98.17(5) .
P1 Ni2 S1 86.44(4) .
S3 Ni2 S1 143.53(5) .
S4 Ni2 S1 87.60(4) .
S2 Ni2 S1 102.39(5) .
P1 Ni2 Ni1 116.65(4) .
S3 Ni2 Ni1 97.78(4) .
S4 Ni2 Ni1 55.64(3) .
S2 Ni2 Ni1 141.75(4) .
S1 Ni2 Ni1 54.46(3) .
C2 S1 Ni1 108.41(16) .
C2 S1 Ni2 104.44(15) .
Ni1 S1 Ni2 70.05(4) .
C11 S2 Ni2 105.39(18) .
C20 S3 Ni2 108.11(16) .
C29 S4 Ni2 108.74(13) .
C29 S4 Ni1 104.68(14) .
Ni2 S4 Ni1 70.20(4) .
C38 S5 Ni1 107.90(15) .
C47 S6 Ni1 105.57(14) .
C19 P1 C10 111.6(2) .
C19 P1 C1 110.2(2) .
C10 P1 C1 106.6(2) .
C19 P1 Ni2 111.97(16) .
C10 P1 Ni2 108.74(17) .
C1 P1 Ni2 107.49(15) .
C46 P2 C37 109.78(19) .
C46 P2 C28 106.57(19) .
C37 P2 C28 110.2(2) .
C46 P2 Ni1 109.99(14) .
C37 P2 Ni1 112.14(15) .
C28 P2 Ni1 108.03(14) .
C7 Si1 C8 110.6(3) .
C7 Si1 C9 108.6(3) .
C8 Si1 C9 108.5(3) .
C7 Si1 C3 115.1(2) .
C8 Si1 C3 107.6(3) .
C9 Si1 C3 106.1(3) .
C16 Si2 C17 109.6(4) .
C16 Si2 C18 107.8(3) .
C17 Si2 C18 108.7(4) .
C16 Si2 C12 112.4(3) .
C17 Si2 C12 109.8(3) .
C18 Si2 C12 108.5(3) .
C25 Si3 C27 111.6(2) .
C25 Si3 C26 108.6(2) .
C27 Si3 C26 108.2(3) .
C25 Si3 C21 109.1(2) .
C27 Si3 C21 111.4(2) .
C26 Si3 C21 107.9(2) .
C35 Si4 C34 110.8(3) .
C35 Si4 C36 109.2(3) .
C34 Si4 C36 107.6(3) .
C35 Si4 C30 107.7(2) .
C34 Si4 C30 114.6(2) .
C36 Si4 C30 106.7(3) .
C43 Si5 C45 109.5(4) .
C43 Si5 C44 108.3(3) .
C45 Si5 C44 110.1(3) .
C43 Si5 C39 107.8(3) .
C45 Si5 C39 109.7(2) .
C44 Si5 C39 111.4(2) .
C54 Si6 C53 110.5(3) .
C54 Si6 C52 107.3(3) .
C53 Si6 C52 109.8(3) .
C54 Si6 C48 108.3(2) .
C53 Si6 C48 113.2(2) .
C52 Si6 C48 107.4(2) .
C6 C1 C2 120.5(4) .
C6 C1 P1 123.8(4) .
C2 C1 P1 115.6(4) .
C3 C2 C1 121.2(4) .
C3 C2 S1 121.5(3) .
C1 C2 S1 117.3(3) .
C2 C3 C4 116.1(4) .
C2 C3 Si1 127.8(4) .
C4 C3 Si1 116.1(4) .
C5 C4 C3 122.4(5) .
C6 C5 C4 120.8(5) .
C5 C6 C1 118.9(5) .
C11 C10 C15 121.7(5) .
C11 C10 P1 116.3(3) .
C15 C10 P1 122.0(4) .
C10 C11 C12 120.3(4) .
C10 C11 S2 119.2(4) .
C12 C11 S2 120.4(4) .
C13 C12 C11 115.9(5) .
C13 C12 Si2 119.9(4) .
C11 C12 Si2 124.0(4) .
C14 C13 C12 124.1(5) .
C13 C14 C15 120.3(5) .
C14 C15 C10 117.7(6) .
C20 C19 C24 120.4(4) .
C20 C19 P1 113.0(3) .
C24 C19 P1 126.6(4) .
C19 C20 C21 121.1(4) .
C19 C20 S3 119.5(3) .
C21 C20 S3 119.4(3) .
C22 C21 C20 116.4(4) .
C22 C21 Si3 120.7(4) .
C20 C21 Si3 122.8(3) .
C21 C22 C23 122.5(5) .
C24 C23 C22 120.7(4) .
C23 C24 C19 118.7(5) .
C33 C28 C29 120.5(4) .
C33 C28 P2 123.1(4) .
C29 C28 P2 116.3(3) .
C30 C29 C28 122.1(4) .
C30 C29 S4 120.9(3) .
C28 C29 S4 117.0(3) .
C29 C30 C31 115.6(4) .
C29 C30 Si4 129.2(4) .
C31 C30 Si4 115.2(3) .
C32 C31 C30 123.0(4) .
C33 C32 C31 119.8(5) .
C32 C33 C28 119.0(5) .
C42 C37 C38 120.9(4) .
C42 C37 P2 126.0(3) .
C38 C37 P2 113.1(3) .
C37 C38 C39 119.9(4) .
C37 C38 S5 119.6(3) .
C39 C38 S5 120.5(3) .
C40 C39 C38 116.9(4) .
C40 C39 Si5 119.8(3) .
C38 C39 Si5 123.3(4) .
C41 C40 C39 122.7(4) .
C42 C41 C40 119.3(5) .
C41 C42 C37 120.0(4) .
C51 C46 C47 121.7(4) .
C51 C46 P2 122.6(3) .
C47 C46 P2 115.7(3) .
C46 C47 C48 119.6(4) .
C46 C47 S6 119.6(3) .
C48 C47 S6 120.8(3) .
C49 C48 C47 117.2(4) .
C49 C48 Si6 118.4(3) .
C47 C48 Si6 124.2(3) .
C48 C49 C50 123.3(4) .
C51 C50 C49 118.8(4) .
C50 C51 C46 119.3(4) .
C56 O1 C57 101.3(14) .
O1 C56 C55 114.7(10) .
O1 C57 C58 109.5(9) .
C60 C59 C59 112(2) 3
C61 C60 C59 114(2) .
Cl1 C62 Cl2 119.1(9) .
Cl1 C62 Cl2' 160.1(15) .
Cl2 C62 Cl2' 52.2(12) .
Cl1 C62 Cl1' 50.1(9) .
Cl2 C62 Cl1' 78.8(9) .
Cl2' C62 Cl1' 110.7(8) .

loop_
_geom_bond_atom_site_label_1
_geom_bond_atom_site_label_2
_geom_bond_distance
_geom_bond_site_symmetry_2
Ni1 P2 2.1261(12) .
Ni1 S5 2.2131(12) .
Ni1 S1 2.2532(12) .
Ni1 S6 2.2713(12) .
Ni1 S4 2.2835(12) .
Ni1 Ni2 2.6028(7) .
Ni2 P1 2.1269(12) .
Ni2 S3 2.1973(12) .
Ni2 S4 2.2425(11) .
Ni2 S2 2.2584(14) .
Ni2 S1 2.2816(12) .
S1 C2 1.794(5) .
S2 C11 1.764(5) .
S3 C20 1.766(4) .
S4 C29 1.804(4) .
S5 C38 1.764(5) .
S6 C47 1.763(4) .
P1 C19 1.796(4) .
P1 C10 1.801(5) .
P1 C1 1.804(5) .
P2 C46 1.795(4) .
P2 C37 1.796(4) .
P2 C28 1.813(4) .
Si1 C7 1.851(6) .
Si1 C8 1.858(6) .
Si1 C9 1.882(6) .
Si1 C3 1.907(5) .
Si2 C16 1.861(6) .
Si2 C17 1.864(7) .
Si2 C18 1.870(6) .
Si2 C12 1.892(6) .
Si3 C25 1.857(5) .
Si3 C27 1.862(6) .
Si3 C26 1.865(5) .
Si3 C21 1.896(5) .
Si4 C35 1.852(5) .
Si4 C34 1.869(6) .
Si4 C36 1.885(6) .
Si4 C30 1.906(5) .
Si5 C43 1.858(7) .
Si5 C45 1.860(6) .
Si5 C44 1.870(6) .
Si5 C39 1.886(5) .
Si6 C54 1.862(7) .
Si6 C53 1.862(6) .
Si6 C52 1.868(5) .
Si6 C48 1.892(4) .
C1 C6 1.393(7) .
C1 C2 1.407(6) .
C2 C3 1.404(6) .
C3 C4 1.407(7) .
C4 C5 1.387(7) .
C5 C6 1.367(7) .
C10 C11 1.387(7) .
C10 C15 1.417(7) .
C11 C12 1.415(7) .
C12 C13 1.406(8) .
C13 C14 1.361(9) .
C14 C15 1.383(8) .
C19 C20 1.395(7) .
C19 C24 1.407(6) .
C20 C21 1.414(6) .
C21 C22 1.387(6) .
C22 C23 1.396(8) .
C23 C24 1.364(7) .
C28 C33 1.387(6) .
C28 C29 1.395(6) .
C29 C30 1.393(6) .
C30 C31 1.408(7) .
C31 C32 1.386(7) .
C32 C33 1.381(7) .
C37 C42 1.384(6) .
C37 C38 1.397(6) .
C38 C39 1.417(6) .
C39 C40 1.401(7) .
C40 C41 1.387(7) .
C41 C42 1.377(7) .
C46 C51 1.393(6) .
C46 C47 1.396(6) .
C47 C48 1.426(5) .
C48 C49 1.382(6) .
C49 C50 1.406(6) .
C50 C51 1.387(6) .
O1 C56 1.412(9) .
O1 C57 1.433(9) .
C55 C56 1.466(9) .
C57 C58 1.497(9) .
C59 C60 1.481(10) .
C59 C59 1.503(10) 3
C60 C61 1.475(10) .
C62 Cl1 1.619(9) .
C62 Cl2 1.672(10) .
C62 Cl2' 1.687(10) .
C62 Cl1' 1.717(10) .
